data_7042763
loop_
_publ_author_name
'Housecroft, Catherine E.'
'Constable, Edwin C.'
'Brunner, Fabian'
'H\"aussinger, Daniel'
'Graber, Stefan'
'Prescimone, Alessandro'
'Baumgartner, Yann'

_publ_section_title
;
 The effects of introducing sterically demanding aryl substituents in
 [Cu(N^N)(P^P)]+ complexes
;
_journal_name_full 'Dalton Trans.'
_journal_paper_doi 10.1039/C7DT00782E
_journal_year 2017
_chemical_compound_source 'Fabian Brunner'
_chemical_formula_moiety 'C59 H48 Cu1 F6 N2 O2 P3'
_chemical_formula_sum 'C59 H48 Cu F6 N2 O2 P3'
_chemical_formula_weight 1087.50
_space_group_IT_number 14
_symmetry_cell_setting monoclinic
_symmetry_space_group_name_Hall '-P 2ybc'
_symmetry_space_group_name_H-M 'P 1 21/c 1'
_atom_sites_solution_hydrogens difmap
_atom_sites_solution_primary other
_audit_creation_date 2016-04-25
_audit_creation_method CRYSTALS_ver_14.61_build_5809
_audit_update_record
;
2017-01-19 deposited with the CCDC.
2017-04-24 downloaded from the CCDC.
;
_cell_angle_alpha 90
_cell_angle_beta 99.249(3)
_cell_angle_gamma 90
_cell_formula_units_Z 4
_cell_length_a 22.2781(11)
_cell_length_b 14.7143(8)
_cell_length_c 15.4481(7)
_cell_measurement_reflns_used 3701
_cell_measurement_temperature 123
_cell_measurement_theta_max 68
_cell_measurement_theta_min 37
_cell_volume 4998.2(4)
_computing_cell_refinement 'Apex2 (Bruker AXS, 2006)'
_computing_data_collection 'Apex2 (Bruker AXS, 2006)'
_computing_data_reduction 'Apex2 (Bruker AXS, 2006)'
_computing_molecular_graphics 'CAMERON (Watkin et al., 1996)'
_computing_publication_material 'CRYSTALS (Betteridge et al., 2003)'
_computing_structure_refinement 'CRYSTALS (Betteridge et al., 2003)'
_computing_structure_solution 'Superflip (Palatinus & Chapuis, 2007)'
_diffrn_ambient_temperature 123
_diffrn_measured_fraction_theta_full 0.995
_diffrn_measured_fraction_theta_max 0.974
_diffrn_measurement_device Area
_diffrn_measurement_device_type 'Bruker Kappa Apex2'
_diffrn_measurement_method '\f & \w scans'
_diffrn_radiation_monochromator graphite
_diffrn_radiation_type 'Cu K\a'
_diffrn_radiation_wavelength 1.54178
_diffrn_reflns_av_R_equivalents 0.055
_diffrn_reflns_limit_h_max 25
_diffrn_reflns_limit_h_min -27
_diffrn_reflns_limit_k_max 17
_diffrn_reflns_limit_k_min -17
_diffrn_reflns_limit_l_max 18
_diffrn_reflns_limit_l_min -18
_diffrn_reflns_number 52879
_diffrn_reflns_theta_full 68.000
_diffrn_reflns_theta_max 70.474
_diffrn_reflns_theta_min 3.614
_diffrn_standards_number 0
_exptl_absorpt_coefficient_mu 2.112
_exptl_absorpt_correction_T_max 0.84
_exptl_absorpt_correction_T_min 0.74
_exptl_absorpt_correction_type multi-scan
_exptl_absorpt_process_details 'SADABS (Siemens, 1996)'
_exptl_crystal_colour yellow
_exptl_crystal_density_diffrn 1.445
_exptl_crystal_density_method 'not measured'
_exptl_crystal_description block
_exptl_crystal_F_000 2240
_exptl_crystal_recrystallization_method
; 
Acetone / Et2O
;
_exptl_crystal_size_max 0.140
_exptl_crystal_size_mid 0.110
_exptl_crystal_size_min 0.080
_refine_diff_density_max 1.05
_refine_diff_density_min -0.99
_refine_ls_extinction_method None
_refine_ls_goodness_of_fit_ref 0.8433
_refine_ls_hydrogen_treatment constr
_refine_ls_matrix_type full
_refine_ls_number_parameters 661
_refine_ls_number_reflns 9232
_refine_ls_number_restraints 0
_refine_ls_R_factor_all 0.0572
_refine_ls_R_factor_gt 0.0432
_refine_ls_shift/su_max 0.0011952
_refine_ls_shift/su_mean 0.0000570
_refine_ls_structure_factor_coef Fsqd
_refine_ls_weighting_details
;
 Method, part 1, Chebychev polynomial, (Watkin, 1994, Prince, 1982) 
 [weight] = 1.0/[A~0~*T~0~(x)+A~1~*T~1~(x) ... +A~n-1~]*T~n-1~(x)] 
 where A~i~ are the Chebychev coefficients listed below and x= Fcalc/Fmax 
 Method = Robust Weighting (Prince, 1982) 
 W = [weight] * [1-(deltaF/6*sigmaF)^2^]^2^ 
 A~i~ are: 
 2.44 2.72 0.445 
;
_refine_ls_weighting_scheme calc
_refine_ls_wR_factor_all 0.1067
_refine_ls_wR_factor_gt 0.0866
_refine_ls_wR_factor_ref 0.1067
_reflns_limit_h_max 26
_reflns_limit_h_min -27
_reflns_limit_k_max 17
_reflns_limit_k_min 0
_reflns_limit_l_max 18
_reflns_limit_l_min 0
_reflns_number_gt 7470
_reflns_number_total 9320
_reflns_threshold_expression I>2.0\s(I)
_oxford_diffrn_Wilson_B_factor 0.00
_oxford_diffrn_Wilson_scale 0.00
_oxford_refine_ls_r_factor_ref 0.0572
_oxford_refine_ls_scale 0.082034(13)
_oxford_reflns_number_all 9232
_oxford_reflns_threshold_expression_ref I>-3.0\s(I)
_oxford_structure_analysis_title 'mono in P2(1)/c'
_cod_data_source_file c7dt00782e2.cif
_cod_data_source_block BRF051_123K
_cod_depositor_comments
;
The following automatic conversions were performed:

'_atom_sites_solution_primary' value 'Other' changed to 'other'
according to
/home/data/users/saulius/crontab/automatic-downloads/rss-feeds/RSC/lib/dictionaries/cif_core.dic
dictionary named 'cif_core.dic' version 2.4.2 from 2011-04-26.

Automatic conversion script
Id: cif_fix_values 4973 2017-02-22 13:04:09Z antanas 
;
_cod_original_cell_volume 4998.1(4)
_cod_original_sg_symbol_H-M 'P 21/c '
_cod_original_formula_sum 'C59 H48 Cu1 F6 N2 O2 P3'
_cod_database_code 7042763

loop_
_symmetry_equiv_pos_as_xyz
x,y,z
-x,-y,-z
x,-y+1/2,z+1/2
-x,y+1/2,-z+1/2

loop_
_atom_site_label
_atom_site_type_symbol
_atom_site_fract_x
_atom_site_fract_y
_atom_site_fract_z
_atom_site_U_iso_or_equiv
_atom_site_occupancy
_atom_site_adp_type
_atom_site_refinement_flags_posn
Cu1 Cu 0.746137(17) 0.48683(3) 0.51564(2) 0.0150 1.0000 Uani .
P1 P 0.72142(3) 0.59758(5) 0.60497(4) 0.0146 1.0000 Uani .
P2 P 0.84688(3) 0.48759(4) 0.50647(4) 0.0141 1.0000 Uani .
P3 P 0.5000 1.0000 0.5000 0.0235 1.0000 Uani S
P4 P 1.0000 1.0000 0.5000 0.0217 1.0000 Uani S
F1 F 0.48374(13) 0.9921(2) 0.39681(15) 0.0645 1.0000 Uani .
F2 F 0.52068(9) 0.89667(14) 0.50533(18) 0.0511 1.0000 Uani .
F3 F 0.56729(8) 1.03052(14) 0.49106(16) 0.0426 1.0000 Uani .
F4 F 1.03628(8) 0.92176(12) 0.55922(12) 0.0309 1.0000 Uani .
F5 F 0.93681(8) 0.95500(13) 0.51327(12) 0.0323 1.0000 Uani .
F6 F 1.00080(9) 0.93989(12) 0.41423(12) 0.0328 1.0000 Uani .
O1 O 0.79622(8) 0.66982(12) 0.47679(12) 0.0161 1.0000 Uani .
O2 O 0.52630(11) 0.25057(19) 0.21627(16) 0.0419 1.0000 Uani .
N1 N 0.68217(10) 0.38071(15) 0.50897(15) 0.0170 1.0000 Uani .
N2 N 0.70280(11) 0.50048(16) 0.38520(15) 0.0181 1.0000 Uani .
C1 C 0.80664(17) 0.3353(2) 0.9185(2) 0.0332 1.0000 Uani .
C2 C 0.77911(19) 0.3528(2) 0.9894(2) 0.0395 1.0000 Uani .
C3 C 0.71610(19) 0.3711(2) 0.9786(2) 0.0381 1.0000 Uani .
C4 C 0.68155(17) 0.3714(2) 0.8976(2) 0.0310 1.0000 Uani .
C5 C 0.70882(14) 0.35360(19) 0.82210(19) 0.0223 1.0000 Uani .
C6 C 0.77181(14) 0.33443(19) 0.83317(19) 0.0236 1.0000 Uani .
C7 C 0.79888(14) 0.31741(19) 0.7577(2) 0.0232 1.0000 Uani .
C8 C 0.76561(14) 0.32067(19) 0.67538(19) 0.0216 1.0000 Uani .
C9 C 0.70251(13) 0.33880(18) 0.66410(18) 0.0194 1.0000 Uani .
C10 C 0.67486(14) 0.35393(19) 0.73665(19) 0.0215 1.0000 Uani .
C11 C 0.66436(13) 0.33448(18) 0.57619(18) 0.0190 1.0000 Uani .
C12 C 0.61197(14) 0.2813(2) 0.5650(2) 0.0243 1.0000 Uani .
C13 C 0.57723(15) 0.2742(2) 0.4841(2) 0.0281 1.0000 Uani .
C14 C 0.59429(14) 0.3220(2) 0.4145(2) 0.0248 1.0000 Uani .
C15 C 0.66402(13) 0.43236(19) 0.35848(18) 0.0196 1.0000 Uani .
C16 C 0.64039(14) 0.4182(2) 0.27069(19) 0.0267 1.0000 Uani .
C17 C 0.65761(15) 0.4764(2) 0.20892(19) 0.0288 1.0000 Uani .
C18 C 0.69694(14) 0.5475(2) 0.23607(19) 0.0265 1.0000 Uani .
C19 C 0.71847(13) 0.5565(2) 0.32442(18) 0.0216 1.0000 Uani .
C20 C 0.64653(12) 0.37465(19) 0.42945(17) 0.0180 1.0000 Uani .
C21 C 0.65073(13) 0.58127(19) 0.64882(18) 0.0181 1.0000 Uani .
C22 C 0.59975(13) 0.5502(2) 0.59141(18) 0.0226 1.0000 Uani .
C23 C 0.54578(13) 0.5328(2) 0.6220(2) 0.0272 1.0000 Uani .
C24 C 0.54152(14) 0.5444(2) 0.7097(2) 0.0279 1.0000 Uani .
C25 C 0.59191(14) 0.5747(2) 0.7670(2) 0.0273 1.0000 Uani .
C26 C 0.64571(13) 0.5936(2) 0.73636(19) 0.0219 1.0000 Uani .
C27 C 0.77795(12) 0.62648(18) 0.70006(17) 0.0162 1.0000 Uani .
C28 C 0.80374(13) 0.55487(19) 0.75230(18) 0.0203 1.0000 Uani .
C29 C 0.85100(14) 0.5702(2) 0.82028(19) 0.0248 1.0000 Uani .
C30 C 0.87363(13) 0.6571(2) 0.83657(19) 0.0251 1.0000 Uani .
C31 C 0.84762(14) 0.7290(2) 0.78615(19) 0.0260 1.0000 Uani .
C32 C 0.79994(13) 0.7138(2) 0.71833(18) 0.0207 1.0000 Uani .
C33 C 0.71119(12) 0.70642(18) 0.54780(16) 0.0161 1.0000 Uani .
C34 C 0.66502(13) 0.7680(2) 0.55952(18) 0.0218 1.0000 Uani .
C35 C 0.66066(14) 0.8516(2) 0.51829(19) 0.0239 1.0000 Uani .
C36 C 0.70154(14) 0.8747(2) 0.46313(19) 0.0233 1.0000 Uani .
C37 C 0.74654(14) 0.8141(2) 0.44869(18) 0.0227 1.0000 Uani .
C38 C 0.75144(12) 0.73175(18) 0.49210(17) 0.0171 1.0000 Uani .
C39 C 0.85366(12) 0.67602(19) 0.52779(17) 0.0163 1.0000 Uani .
C40 C 0.87966(12) 0.75778(19) 0.55615(18) 0.0185 1.0000 Uani .
C41 C 0.93772(14) 0.7592(2) 0.60418(18) 0.0230 1.0000 Uani .
C42 C 0.96936(13) 0.6792(2) 0.62213(18) 0.0216 1.0000 Uani .
C43 C 0.94363(13) 0.5975(2) 0.59252(18) 0.0204 1.0000 Uani .
C44 C 0.88441(12) 0.59360(18) 0.54497(17) 0.0170 1.0000 Uani .
C45 C 0.86295(12) 0.47931(18) 0.39389(17) 0.0166 1.0000 Uani .
C46 C 0.82988(14) 0.41670(19) 0.33730(19) 0.0222 1.0000 Uani .
C47 C 0.84074(15) 0.4076(2) 0.2522(2) 0.0269 1.0000 Uani .
C48 C 0.88454(15) 0.4601(2) 0.22159(19) 0.0276 1.0000 Uani .
C49 C 0.91747(14) 0.5225(2) 0.2771(2) 0.0274 1.0000 Uani .
C50 C 0.90701(13) 0.5320(2) 0.36289(19) 0.0220 1.0000 Uani .
C51 C 0.89779(13) 0.40200(18) 0.56453(18) 0.0181 1.0000 Uani .
C52 C 0.92350(14) 0.3341(2) 0.52068(19) 0.0250 1.0000 Uani .
C53 C 0.95972(15) 0.2673(2) 0.5667(2) 0.0297 1.0000 Uani .
C54 C 0.97039(14) 0.2686(2) 0.6572(2) 0.0279 1.0000 Uani .
C55 C 0.94524(13) 0.3367(2) 0.70209(19) 0.0250 1.0000 Uani .
C56 C 0.90846(13) 0.4025(2) 0.65596(19) 0.0231 1.0000 Uani .
C57 C 0.44385(19) 0.1816(4) 0.1243(3) 0.0567 1.0000 Uani .
C58 C 0.47764(14) 0.2125(2) 0.2102(2) 0.0274 1.0000 Uani .
C59 C 0.44820(19) 0.1947(3) 0.2884(3) 0.0484 1.0000 Uani .
H11 H 0.8490 0.3227 0.9264 0.0402 1.0000 Uiso R
H21 H 0.8023 0.3537 1.0466 0.0475 1.0000 Uiso R
H31 H 0.6975 0.3827 1.0288 0.0473 1.0000 Uiso R
H41 H 0.6392 0.3836 0.8909 0.0386 1.0000 Uiso R
H71 H 0.8410 0.3037 0.7647 0.0286 1.0000 Uiso R
H81 H 0.7848 0.3103 0.6256 0.0274 1.0000 Uiso R
H101 H 0.6322 0.3641 0.7292 0.0269 1.0000 Uiso R
H121 H 0.6006 0.2500 0.6137 0.0288 1.0000 Uiso R
H131 H 0.5417 0.2374 0.4754 0.0364 1.0000 Uiso R
H141 H 0.5706 0.3187 0.3577 0.0315 1.0000 Uiso R
H161 H 0.6130 0.3697 0.2535 0.0342 1.0000 Uiso R
H171 H 0.6425 0.4678 0.1484 0.0347 1.0000 Uiso R
H181 H 0.7085 0.5891 0.1947 0.0301 1.0000 Uiso R
H191 H 0.7459 0.6048 0.3428 0.0281 1.0000 Uiso R
H221 H 0.6026 0.5412 0.5313 0.0278 1.0000 Uiso R
H231 H 0.5113 0.5128 0.5822 0.0346 1.0000 Uiso R
H241 H 0.5046 0.5315 0.7307 0.0358 1.0000 Uiso R
H251 H 0.5898 0.5818 0.8275 0.0333 1.0000 Uiso R
H261 H 0.6794 0.6169 0.7756 0.0262 1.0000 Uiso R
H281 H 0.7883 0.4951 0.7408 0.0261 1.0000 Uiso R
H291 H 0.8680 0.5211 0.8560 0.0335 1.0000 Uiso R
H301 H 0.9069 0.6674 0.8822 0.0317 1.0000 Uiso R
H311 H 0.8628 0.7889 0.7975 0.0319 1.0000 Uiso R
H321 H 0.7819 0.7634 0.6844 0.0263 1.0000 Uiso R
H341 H 0.6358 0.7512 0.5951 0.0276 1.0000 Uiso R
H351 H 0.6302 0.8936 0.5286 0.0296 1.0000 Uiso R
H361 H 0.6983 0.9320 0.4345 0.0266 1.0000 Uiso R
H371 H 0.7740 0.8290 0.4097 0.0281 1.0000 Uiso R
H401 H 0.8577 0.8127 0.5428 0.0213 1.0000 Uiso R
H411 H 0.9559 0.8153 0.6243 0.0276 1.0000 Uiso R
H421 H 1.0091 0.6803 0.6555 0.0247 1.0000 Uiso R
H431 H 0.9664 0.5431 0.6044 0.0256 1.0000 Uiso R
H461 H 0.8001 0.3799 0.3580 0.0257 1.0000 Uiso R
H471 H 0.8177 0.3651 0.2141 0.0329 1.0000 Uiso R
H481 H 0.8919 0.4533 0.1631 0.0361 1.0000 Uiso R
H491 H 0.9474 0.5589 0.2564 0.0299 1.0000 Uiso R
H501 H 0.9302 0.5742 0.4011 0.0271 1.0000 Uiso R
H521 H 0.9161 0.3328 0.4584 0.0315 1.0000 Uiso R
H531 H 0.9772 0.2212 0.5355 0.0363 1.0000 Uiso R
H541 H 0.9943 0.2221 0.6886 0.0331 1.0000 Uiso R
H551 H 0.9540 0.3392 0.7643 0.0317 1.0000 Uiso R
H561 H 0.8901 0.4478 0.6869 0.0291 1.0000 Uiso R
H571 H 0.4070 0.1531 0.1330 0.0710 1.0000 Uiso R
H572 H 0.4680 0.1395 0.0984 0.0710 1.0000 Uiso R
H573 H 0.4349 0.2325 0.0866 0.0710 1.0000 Uiso R
H591 H 0.4734 0.2168 0.3395 0.0606 1.0000 Uiso R
H592 H 0.4423 0.1312 0.2940 0.0606 1.0000 Uiso R
H593 H 0.4100 0.2247 0.2815 0.0606 1.0000 Uiso R

loop_
_atom_site_aniso_label
_atom_site_aniso_U_11
_atom_site_aniso_U_22
_atom_site_aniso_U_33
_atom_site_aniso_U_23
_atom_site_aniso_U_13
_atom_site_aniso_U_12
Cu1 0.0161(2) 0.0155(2) 0.01361(19) -0.00073(14) 0.00310(15) -0.00060(15)
P1 0.0172(3) 0.0148(3) 0.0123(3) 0.0000(2) 0.0039(2) 0.0000(3)
P2 0.0147(3) 0.0132(3) 0.0148(3) -0.0006(2) 0.0034(2) 0.0013(2)
P3 0.0185(5) 0.0232(5) 0.0294(6) 0.0072(4) 0.0060(4) 0.0026(4)
P4 0.0234(5) 0.0162(5) 0.0242(5) 0.0006(4) 0.0001(4) -0.0015(4)
F1 0.0692(17) 0.087(2) 0.0360(13) 0.0050(13) 0.0038(12) -0.0077(15)
F2 0.0288(11) 0.0277(11) 0.1004(19) 0.0105(11) 0.0214(11) 0.0030(9)
F3 0.0224(10) 0.0325(10) 0.0760(15) 0.0127(10) 0.0175(10) 0.0016(8)
F4 0.0325(10) 0.0222(9) 0.0350(10) 0.0046(8) -0.0039(8) 0.0025(8)
F5 0.0251(9) 0.0318(10) 0.0389(10) 0.0040(8) 0.0018(8) -0.0088(8)
F6 0.0414(11) 0.0262(9) 0.0301(10) -0.0053(8) 0.0035(8) 0.0003(8)
O1 0.0143(9) 0.0148(9) 0.0192(9) -0.0007(7) 0.0027(7) 0.0030(7)
O2 0.0309(13) 0.0598(17) 0.0375(13) -0.0129(12) 0.0132(10) -0.0089(12)
N1 0.0193(11) 0.0146(11) 0.0181(11) -0.0013(9) 0.0057(9) 0.0014(9)
N2 0.0197(12) 0.0193(12) 0.0153(11) 0.0004(9) 0.0026(9) 0.0015(9)
C1 0.043(2) 0.0260(16) 0.0280(16) 0.0055(13) -0.0015(14) -0.0049(14)
C2 0.062(2) 0.0344(19) 0.0192(15) 0.0059(14) -0.0014(15) -0.0110(17)
C3 0.068(3) 0.0278(17) 0.0210(16) -0.0010(13) 0.0150(16) -0.0112(17)
C4 0.045(2) 0.0245(16) 0.0264(16) 0.0002(13) 0.0145(14) -0.0020(14)
C5 0.0324(16) 0.0154(13) 0.0205(14) 0.0022(11) 0.0086(12) -0.0010(12)
C6 0.0325(17) 0.0161(14) 0.0216(14) 0.0061(11) 0.0032(12) -0.0017(12)
C7 0.0243(15) 0.0175(14) 0.0283(15) 0.0045(12) 0.0058(12) 0.0006(11)
C8 0.0280(15) 0.0170(14) 0.0216(14) 0.0008(11) 0.0093(12) 0.0010(11)
C9 0.0258(15) 0.0142(13) 0.0190(14) 0.0025(10) 0.0060(11) 0.0000(11)
C10 0.0245(15) 0.0166(14) 0.0251(15) 0.0010(11) 0.0095(12) -0.0003(11)
C11 0.0234(14) 0.0154(13) 0.0187(13) -0.0007(10) 0.0051(11) 0.0014(11)
C12 0.0269(16) 0.0223(15) 0.0262(15) 0.0012(12) 0.0112(12) -0.0062(12)
C13 0.0299(17) 0.0248(16) 0.0300(16) -0.0040(13) 0.0061(13) -0.0091(13)
C14 0.0270(15) 0.0242(15) 0.0227(14) -0.0051(12) 0.0019(12) -0.0030(12)
C15 0.0201(14) 0.0200(14) 0.0183(13) -0.0011(11) 0.0018(11) 0.0006(11)
C16 0.0284(16) 0.0310(17) 0.0204(15) -0.0027(12) 0.0029(12) -0.0042(13)
C17 0.0317(17) 0.0374(18) 0.0156(14) 0.0007(13) -0.0015(12) -0.0013(14)
C18 0.0292(16) 0.0312(17) 0.0185(14) 0.0056(12) 0.0022(12) -0.0009(13)
C19 0.0210(14) 0.0228(14) 0.0204(14) 0.0033(11) 0.0012(11) 0.0032(12)
C20 0.0181(13) 0.0189(14) 0.0171(13) -0.0028(11) 0.0031(10) 0.0005(11)
C21 0.0200(13) 0.0176(13) 0.0173(13) 0.0017(10) 0.0051(11) -0.0015(11)
C22 0.0231(14) 0.0274(16) 0.0173(13) -0.0013(12) 0.0036(11) 0.0002(12)
C23 0.0130(13) 0.0395(18) 0.0283(16) -0.0006(14) 0.0006(12) -0.0011(12)
C24 0.0209(15) 0.0355(18) 0.0289(16) 0.0024(13) 0.0086(12) 0.0000(13)
C25 0.0299(16) 0.0331(17) 0.0211(14) 0.0015(13) 0.0102(12) -0.0005(13)
C26 0.0177(14) 0.0293(15) 0.0193(14) -0.0030(12) 0.0044(11) -0.0010(12)
C27 0.0177(13) 0.0188(13) 0.0132(12) 0.0000(10) 0.0054(10) 0.0000(11)
C28 0.0241(14) 0.0181(14) 0.0187(13) -0.0034(11) 0.0032(11) 0.0021(11)
C29 0.0277(15) 0.0257(15) 0.0208(14) -0.0017(12) 0.0031(12) 0.0055(12)
C30 0.0219(15) 0.0363(17) 0.0164(13) -0.0035(12) 0.0016(11) 0.0012(13)
C31 0.0316(16) 0.0257(16) 0.0213(14) -0.0021(12) 0.0060(12) -0.0071(13)
C32 0.0253(15) 0.0191(14) 0.0182(13) 0.0019(11) 0.0053(11) -0.0018(11)
C33 0.0202(13) 0.0159(13) 0.0119(12) 0.0000(10) 0.0014(10) 0.0025(11)
C34 0.0227(14) 0.0252(15) 0.0177(13) -0.0024(11) 0.0040(11) 0.0047(12)
C35 0.0251(15) 0.0232(15) 0.0227(14) -0.0051(12) 0.0013(12) 0.0067(12)
C36 0.0294(16) 0.0184(14) 0.0206(14) 0.0025(11) -0.0002(12) 0.0064(12)
C37 0.0289(15) 0.0205(14) 0.0191(14) 0.0024(11) 0.0056(12) 0.0027(12)
C38 0.0178(13) 0.0169(13) 0.0159(12) -0.0024(10) 0.0010(10) 0.0026(10)
C39 0.0166(13) 0.0184(13) 0.0152(12) 0.0024(10) 0.0059(10) 0.0002(10)
C40 0.0194(14) 0.0163(13) 0.0205(13) 0.0014(11) 0.0046(11) 0.0007(11)
C41 0.0295(16) 0.0198(14) 0.0198(14) -0.0042(11) 0.0042(12) -0.0056(12)
C42 0.0165(13) 0.0276(15) 0.0203(14) -0.0024(12) 0.0020(11) -0.0053(11)
C43 0.0205(14) 0.0209(14) 0.0200(14) -0.0015(11) 0.0039(11) 0.0008(11)
C44 0.0177(13) 0.0178(13) 0.0173(13) -0.0022(10) 0.0080(10) -0.0019(10)
C45 0.0190(13) 0.0153(13) 0.0161(13) 0.0025(10) 0.0045(10) 0.0035(10)
C46 0.0257(15) 0.0195(14) 0.0228(14) -0.0002(11) 0.0084(12) -0.0004(12)
C47 0.0353(17) 0.0242(15) 0.0211(15) -0.0044(12) 0.0047(13) -0.0017(13)
C48 0.0352(17) 0.0319(17) 0.0177(14) 0.0017(12) 0.0099(12) 0.0035(14)
C49 0.0277(16) 0.0305(17) 0.0251(15) 0.0038(13) 0.0077(13) -0.0036(13)
C50 0.0238(15) 0.0208(14) 0.0216(14) 0.0012(11) 0.0044(11) -0.0035(12)
C51 0.0207(14) 0.0150(13) 0.0200(13) 0.0016(10) 0.0080(11) -0.0025(11)
C52 0.0368(17) 0.0207(15) 0.0181(14) -0.0009(11) 0.0065(12) 0.0049(13)
C53 0.0378(18) 0.0231(16) 0.0294(16) 0.0018(13) 0.0088(14) 0.0133(13)
C54 0.0294(16) 0.0234(15) 0.0318(16) 0.0101(13) 0.0078(13) 0.0074(13)
C55 0.0248(15) 0.0303(16) 0.0203(14) 0.0059(12) 0.0053(12) 0.0013(13)
C56 0.0245(15) 0.0245(15) 0.0215(14) 0.0001(12) 0.0075(11) 0.0066(12)
C57 0.045(2) 0.088(3) 0.034(2) -0.012(2) -0.0036(17) -0.004(2)
C58 0.0259(16) 0.0289(16) 0.0269(15) -0.0027(13) 0.0027(12) 0.0054(13)
C59 0.052(2) 0.056(3) 0.040(2) 0.0020(19) 0.0158(18) -0.015(2)

loop_
_atom_type_symbol
_atom_type_scat_dispersion_real
_atom_type_scat_dispersion_imag
_atom_type_scat_Cromer_Mann_a1
_atom_type_scat_Cromer_Mann_b1
_atom_type_scat_Cromer_Mann_a2
_atom_type_scat_Cromer_Mann_b2
_atom_type_scat_Cromer_Mann_a3
_atom_type_scat_Cromer_Mann_b3
_atom_type_scat_Cromer_Mann_a4
_atom_type_scat_Cromer_Mann_b4
_atom_type_scat_Cromer_Mann_c
_atom_type_scat_source
C 0.0181 0.0091 2.3100 20.8439 1.0200 10.2075 1.5886 0.5687 0.8650 51.6512 0.2156 'International Tables Vol C 4.2.6.8 and 6.1.1.4'
H 0.0000 0.0000 0.4930 10.5109 0.3229 26.1257 0.1402 3.1424 0.0408 57.7998 0.0030 'International Tables Vol C 4.2.6.8 and 6.1.1.4'
N 0.0311 0.0180 12.2126 0.0057 3.1322 9.8933 2.0125 28.9975 1.1663 0.5826 -11.5290 'International Tables Vol C 4.2.6.8 and 6.1.1.4'
O 0.0492 0.0322 3.0485 13.2771 2.2868 5.7011 1.5463 0.3239 0.8670 32.9089 0.2508 'International Tables Vol C 4.2.6.8 and 6.1.1.4'
F 0.0727 0.0534 3.5392 10.2825 2.6412 4.2944 1.5170 0.2615 1.0243 26.1476 0.2776 'International Tables Vol C 4.2.6.8 and 6.1.1.4'
P 0.2955 0.4335 6.4345 1.9067 4.1791 27.1570 1.7800 0.5260 1.4908 68.1645 1.1149 'International Tables Vol C 4.2.6.8 and 6.1.1.4'
Cu -1.9646 0.5888 13.3380 3.5828 7.1676 0.2470 5.6158 11.3966 1.6735 64.8126 1.1910 'International Tables Vol C 4.2.6.8 and 6.1.1.4'

loop_
_geom_angle_atom_site_label_1
_geom_angle_site_symmetry_1
_geom_angle_atom_site_label_2
_geom_angle_atom_site_label_3
_geom_angle_site_symmetry_3
_geom_angle
_geom_angle_publ_flag
P1 . Cu1 P2 . 112.01(3) yes
P1 . Cu1 N1 . 109.59(6) yes
P2 . Cu1 N1 . 131.94(6) yes
P1 . Cu1 N2 . 113.42(7) yes
P2 . Cu1 N2 . 104.26(7) yes
N1 . Cu1 N2 . 79.68(9) yes
Cu1 . P1 C21 . 116.15(9) yes
Cu1 . P1 C27 . 117.08(9) yes
C21 . P1 C27 . 104.86(12) yes
Cu1 . P1 C33 . 111.16(9) yes
C21 . P1 C33 . 104.27(13) yes
C27 . P1 C33 . 101.62(12) yes
Cu1 . P2 C44 . 112.93(9) yes
Cu1 . P2 C45 . 113.83(9) yes
C44 . P2 C45 . 102.52(12) yes
Cu1 . P2 C51 . 120.44(9) yes
C44 . P2 C51 . 102.31(13) yes
C45 . P2 C51 . 102.65(12) yes
F3 2_676 P3 F2 2_676 90.30(10) yes
F3 2_676 P3 F1 2_676 89.98(13) yes
F2 2_676 P3 F1 2_676 89.96(15) yes
F3 2_676 P3 F1 . 90.02(13) yes
F2 2_676 P3 F1 . 90.04(15) yes
F1 2_676 P3 F1 . 179.993 yes
F3 2_676 P3 F2 . 89.70(10) yes
F2 2_676 P3 F2 . 179.993 yes
F1 2_676 P3 F2 . 90.04(15) yes
F1 . P3 F2 . 89.96(15) yes
F3 2_676 P3 F3 . 179.993 yes
F2 2_676 P3 F3 . 89.70(10) yes
F1 2_676 P3 F3 . 90.02(13) yes
F1 . P3 F3 . 89.98(13) yes
F2 . P3 F3 . 90.30(10) yes
F4 2_776 P4 F5 2_776 90.17(9) yes
F4 2_776 P4 F6 2_776 90.23(9) yes
F5 2_776 P4 F6 2_776 90.26(10) yes
F4 2_776 P4 F4 . 179.993 yes
F5 2_776 P4 F4 . 89.83(9) yes
F6 2_776 P4 F4 . 89.77(9) yes
F4 2_776 P4 F5 . 89.83(9) yes
F5 2_776 P4 F5 . 179.993 yes
F6 2_776 P4 F5 . 89.74(10) yes
F4 . P4 F5 . 90.17(9) yes
F4 2_776 P4 F6 . 89.77(9) yes
F5 2_776 P4 F6 . 89.74(10) yes
F6 2_776 P4 F6 . 179.993 yes
F4 . P4 F6 . 90.23(9) yes
F5 . P4 F6 . 90.26(10) yes
C38 . O1 C39 . 118.5(2) yes
Cu1 . N1 C11 . 127.96(19) yes
Cu1 . N1 C20 . 112.75(18) yes
C11 . N1 C20 . 117.5(2) yes
Cu1 . N2 C15 . 113.40(18) yes
Cu1 . N2 C19 . 126.95(19) yes
C15 . N2 C19 . 118.1(2) yes
C2 . C1 C6 . 119.9(3) yes
C2 . C1 H11 . 119.9 no
C6 . C1 H11 . 120.1 no
C1 . C2 C3 . 120.5(3) yes
C1 . C2 H21 . 120.1 no
C3 . C2 H21 . 119.3 no
C2 . C3 C4 . 120.9(3) yes
C2 . C3 H31 . 119.5 no
C4 . C3 H31 . 119.6 no
C3 . C4 C5 . 120.1(3) yes
C3 . C4 H41 . 120.4 no
C5 . C4 H41 . 119.6 no
C4 . C5 C6 . 118.9(3) yes
C4 . C5 C10 . 122.0(3) yes
C6 . C5 C10 . 119.1(3) yes
C1 . C6 C5 . 119.6(3) yes
C1 . C6 C7 . 121.6(3) yes
C5 . C6 C7 . 118.7(3) yes
C6 . C7 C8 . 121.4(3) yes
C6 . C7 H71 . 119.2 no
C8 . C7 H71 . 119.5 no
C7 . C8 C9 . 120.1(3) yes
C7 . C8 H81 . 120.0 no
C9 . C8 H81 . 119.9 no
C8 . C9 C10 . 119.6(3) yes
C8 . C9 C11 . 121.1(2) yes
C10 . C9 C11 . 119.0(3) yes
C5 . C10 C9 . 121.1(3) yes
C5 . C10 H101 . 119.3 no
C9 . C10 H101 . 119.6 no
C9 . C11 N1 . 119.0(2) yes
C9 . C11 C12 . 118.9(3) yes
N1 . C11 C12 . 122.1(3) yes
C11 . C12 C13 . 119.8(3) yes
C11 . C12 H121 . 120.0 no
C13 . C12 H121 . 120.2 no
C12 . C13 C14 . 119.0(3) yes
C12 . C13 H131 . 120.7 no
C14 . C13 H131 . 120.3 no
C13 . C14 C20 . 118.8(3) yes
C13 . C14 H141 . 120.6 no
C20 . C14 H141 . 120.6 no
N2 . C15 C16 . 122.4(3) yes
N2 . C15 C20 . 115.5(2) yes
C16 . C15 C20 . 122.1(3) yes
C15 . C16 C17 . 118.5(3) yes
C15 . C16 H161 . 120.7 no
C17 . C16 H161 . 120.7 no
C16 . C17 C18 . 119.4(3) yes
C16 . C17 H171 . 120.2 no
C18 . C17 H171 . 120.3 no
C17 . C18 C19 . 118.4(3) yes
C17 . C18 H181 . 120.6 no
C19 . C18 H181 . 121.0 no
C18 . C19 N2 . 123.1(3) yes
C18 . C19 H191 . 118.3 no
N2 . C19 H191 . 118.6 no
C15 . C20 C14 . 120.6(2) yes
C15 . C20 N1 . 116.5(2) yes
C14 . C20 N1 . 122.8(3) yes
P1 . C21 C22 . 117.9(2) yes
P1 . C21 C26 . 123.6(2) yes
C22 . C21 C26 . 118.4(3) yes
C21 . C22 C23 . 120.3(3) yes
C21 . C22 H221 . 119.3 no
C23 . C22 H221 . 120.4 no
C22 . C23 C24 . 120.8(3) yes
C22 . C23 H231 . 119.4 no
C24 . C23 H231 . 119.8 no
C23 . C24 C25 . 119.3(3) yes
C23 . C24 H241 . 120.6 no
C25 . C24 H241 . 120.1 no
C24 . C25 C26 . 120.2(3) yes
C24 . C25 H251 . 120.0 no
C26 . C25 H251 . 119.8 no
C21 . C26 C25 . 121.1(3) yes
C21 . C26 H261 . 119.4 no
C25 . C26 H261 . 119.5 no
P1 . C27 C28 . 117.2(2) yes
P1 . C27 C32 . 123.7(2) yes
C28 . C27 C32 . 118.9(3) yes
C27 . C28 C29 . 120.6(3) yes
C27 . C28 H281 . 119.2 no
C29 . C28 H281 . 120.2 no
C28 . C29 C30 . 120.0(3) yes
C28 . C29 H291 . 120.1 no
C30 . C29 H291 . 119.9 no
C29 . C30 C31 . 119.8(3) yes
C29 . C30 H301 . 120.1 no
C31 . C30 H301 . 120.2 no
C30 . C31 C32 . 120.2(3) yes
C30 . C31 H311 . 120.0 no
C32 . C31 H311 . 119.8 no
C27 . C32 C31 . 120.4(3) yes
C27 . C32 H321 . 119.6 no
C31 . C32 H321 . 119.9 no
P1 . C33 C34 . 122.7(2) yes
P1 . C33 C38 . 119.5(2) yes
C34 . C33 C38 . 117.8(2) yes
C33 . C34 C35 . 120.9(3) yes
C33 . C34 H341 . 119.4 no
C35 . C34 H341 . 119.7 no
C34 . C35 C36 . 119.8(3) yes
C34 . C35 H351 . 120.1 no
C36 . C35 H351 . 120.0 no
C35 . C36 C37 . 120.3(3) yes
C35 . C36 H361 . 119.8 no
C37 . C36 H361 . 119.9 no
C36 . C37 C38 . 119.3(3) yes
C36 . C37 H371 . 120.6 no
C38 . C37 H371 . 120.2 no
O1 . C38 C33 . 118.6(2) yes
O1 . C38 C37 . 119.5(2) yes
C33 . C38 C37 . 121.8(3) yes
O1 . C39 C40 . 122.6(2) yes
O1 . C39 C44 . 115.3(2) yes
C40 . C39 C44 . 122.0(2) yes
C39 . C40 C41 . 119.5(3) yes
C39 . C40 H401 . 119.9 no
C41 . C40 H401 . 120.6 no
C40 . C41 C42 . 119.9(3) yes
C40 . C41 H411 . 120.1 no
C42 . C41 H411 . 119.9 no
C41 . C42 C43 . 120.4(3) yes
C41 . C42 H421 . 119.7 no
C43 . C42 H421 . 119.8 no
C42 . C43 C44 . 121.0(3) yes
C42 . C43 H431 . 119.4 no
C44 . C43 H431 . 119.6 no
P2 . C44 C43 . 123.3(2) yes
P2 . C44 C39 . 119.7(2) yes
C43 . C44 C39 . 117.0(2) yes
P2 . C45 C46 . 118.3(2) yes
P2 . C45 C50 . 122.9(2) yes
C46 . C45 C50 . 118.8(3) yes
C45 . C46 C47 . 120.3(3) yes
C45 . C46 H461 . 119.5 no
C47 . C46 H461 . 120.2 no
C46 . C47 C48 . 120.8(3) yes
C46 . C47 H471 . 119.5 no
C48 . C47 H471 . 119.7 no
C47 . C48 C49 . 119.4(3) yes
C47 . C48 H481 . 120.3 no
C49 . C48 H481 . 120.3 no
C48 . C49 C50 . 120.3(3) yes
C48 . C49 H491 . 119.7 no
C50 . C49 H491 . 120.0 no
C45 . C50 C49 . 120.5(3) yes
C45 . C50 H501 . 119.5 no
C49 . C50 H501 . 120.0 no
P2 . C51 C52 . 122.0(2) yes
P2 . C51 C56 . 119.0(2) yes
C52 . C51 C56 . 118.9(3) yes
C51 . C52 C53 . 120.8(3) yes
C51 . C52 H521 . 119.5 no
C53 . C52 H521 . 119.6 no
C52 . C53 C54 . 119.9(3) yes
C52 . C53 H531 . 119.8 no
C54 . C53 H531 . 120.3 no
C53 . C54 C55 . 119.9(3) yes
C53 . C54 H541 . 119.9 no
C55 . C54 H541 . 120.3 no
C54 . C55 C56 . 120.0(3) yes
C54 . C55 H551 . 120.0 no
C56 . C55 H551 . 120.0 no
C51 . C56 C55 . 120.5(3) yes
C51 . C56 H561 . 119.7 no
C55 . C56 H561 . 119.8 no
C58 . C57 H571 . 109.5 no
C58 . C57 H572 . 109.6 no
H571 . C57 H572 . 109.5 no
C58 . C57 H573 . 109.3 no
H571 . C57 H573 . 109.5 no
H572 . C57 H573 . 109.5 no
C57 . C58 O2 . 122.0(3) yes
C57 . C58 C59 . 116.4(3) yes
O2 . C58 C59 . 121.6(3) yes
C58 . C59 H591 . 109.6 no
C58 . C59 H592 . 109.4 no
H591 . C59 H592 . 109.5 no
C58 . C59 H593 . 109.3 no
H591 . C59 H593 . 109.5 no
H592 . C59 H593 . 109.5 no

loop_
_geom_bond_atom_site_label_1
_geom_bond_atom_site_label_2
_geom_bond_site_symmetry_2
_geom_bond_distance
_geom_bond_publ_flag
Cu1 P1 . 2.2600(8) yes
Cu1 P2 . 2.2716(8) yes
Cu1 N1 . 2.105(2) yes
Cu1 N2 . 2.099(2) yes
P1 C21 . 1.828(3) yes
P1 C27 . 1.825(3) yes
P1 C33 . 1.825(3) yes
P2 C44 . 1.824(3) yes
P2 C45 . 1.835(3) yes
P2 C51 . 1.830(3) yes
P3 F3 2_676 1.5921(18) yes
P3 F2 2_676 1.587(2) yes
P3 F1 2_676 1.581(2) yes
P3 F1 . 1.581(2) yes
P3 F2 . 1.587(2) yes
P3 F3 . 1.5921(18) yes
P4 F4 2_776 1.6055(17) yes
P4 F5 2_776 1.5985(17) yes
P4 F6 2_776 1.5955(18) yes
P4 F4 . 1.6055(17) yes
P4 F5 . 1.5985(17) yes
P4 F6 . 1.5955(18) yes
O1 C38 . 1.399(3) yes
O1 C39 . 1.394(3) yes
O2 C58 . 1.210(4) yes
N1 C11 . 1.353(4) yes
N1 C20 . 1.354(3) yes
N2 C15 . 1.344(4) yes
N2 C19 . 1.338(4) yes
C1 C2 . 1.363(5) yes
C1 C6 . 1.418(4) yes
C1 H11 . 0.950 no
C2 C3 . 1.413(6) yes
C2 H21 . 0.950 no
C3 C4 . 1.361(5) yes
C3 H31 . 0.950 no
C4 C5 . 1.423(4) yes
C4 H41 . 0.950 no
C5 C6 . 1.414(4) yes
C5 C10 . 1.412(4) yes
C6 C7 . 1.419(4) yes
C7 C8 . 1.365(4) yes
C7 H71 . 0.950 no
C8 C9 . 1.414(4) yes
C8 H81 . 0.950 no
C9 C10 . 1.381(4) yes
C9 C11 . 1.483(4) yes
C10 H101 . 0.950 no
C11 C12 . 1.392(4) yes
C12 C13 . 1.365(4) yes
C12 H121 . 0.950 no
C13 C14 . 1.388(4) yes
C13 H131 . 0.950 no
C14 C20 . 1.386(4) yes
C14 H141 . 0.950 no
C15 C16 . 1.389(4) yes
C15 C20 . 1.487(4) yes
C16 C17 . 1.382(4) yes
C16 H161 . 0.950 no
C17 C18 . 1.385(4) yes
C17 H171 . 0.950 no
C18 C19 . 1.379(4) yes
C18 H181 . 0.950 no
C19 H191 . 0.950 no
C21 C22 . 1.401(4) yes
C21 C26 . 1.387(4) yes
C22 C23 . 1.385(4) yes
C22 H221 . 0.950 no
C23 C24 . 1.383(4) yes
C23 H231 . 0.950 no
C24 C25 . 1.387(4) yes
C24 H241 . 0.950 no
C25 C26 . 1.386(4) yes
C25 H251 . 0.950 no
C26 H261 . 0.950 no
C27 C28 . 1.394(4) yes
C27 C32 . 1.387(4) yes
C28 C29 . 1.381(4) yes
C28 H281 . 0.950 no
C29 C30 . 1.383(4) yes
C29 H291 . 0.950 no
C30 C31 . 1.384(4) yes
C30 H301 . 0.950 no
C31 C32 . 1.385(4) yes
C31 H311 . 0.950 no
C32 H321 . 0.950 no
C33 C34 . 1.404(4) yes
C33 C38 . 1.390(4) yes
C34 C35 . 1.381(4) yes
C34 H341 . 0.950 no
C35 C36 . 1.386(4) yes
C35 H351 . 0.950 no
C36 C37 . 1.386(4) yes
C36 H361 . 0.950 no
C37 C38 . 1.380(4) yes
C37 H371 . 0.950 no
C39 C40 . 1.376(4) yes
C39 C44 . 1.397(4) yes
C40 C41 . 1.384(4) yes
C40 H401 . 0.950 no
C41 C42 . 1.377(4) yes
C41 H411 . 0.950 no
C42 C43 . 1.377(4) yes
C42 H421 . 0.950 no
C43 C44 . 1.404(4) yes
C43 H431 . 0.950 no
C45 C46 . 1.396(4) yes
C45 C50 . 1.395(4) yes
C46 C47 . 1.381(4) yes
C46 H461 . 0.950 no
C47 C48 . 1.386(4) yes
C47 H471 . 0.950 no
C48 C49 . 1.384(4) yes
C48 H481 . 0.950 no
C49 C50 . 1.389(4) yes
C49 H491 . 0.950 no
C50 H501 . 0.950 no
C51 C52 . 1.382(4) yes
C51 C56 . 1.394(4) yes
C52 C53 . 1.392(4) yes
C52 H521 . 0.950 no
C53 C54 . 1.381(4) yes
C53 H531 . 0.950 no
C54 C55 . 1.387(4) yes
C54 H541 . 0.950 no
C55 C56 . 1.388(4) yes
C55 H551 . 0.950 no
C56 H561 . 0.950 no
C57 C58 . 1.488(5) yes
C57 H571 . 0.950 no
C57 H572 . 0.950 no
C57 H573 . 0.950 no
C58 C59 . 1.488(5) yes
C59 H591 . 0.950 no
C59 H592 . 0.950 no
C59 H593 . 0.950 no
